data_7700839
loop_
_publ_author_name
'Zhong, Wei'
'Wu, Li'
'Jiang, Weidong'
'Li, Yulong'
'Mookan, Natarajan'
'Liu, Xiaoming'

_publ_section_title
;
 Proton-coupled electron transfer in the reduction of diiron hexacarbonyl
 complexes and its enhancement on the electrocatalytic reduction of
 protons by a pendant basic group.
;
_journal_issue 36
_journal_name_full 'Dalton transactions (Cambridge, England : 2003)'
_journal_page_first 13711
_journal_page_last 13718
_journal_paper_doi 10.1039/c9dt02058f
_journal_volume 48
_journal_year 2019
_chemical_formula_moiety 'C26 H16 Fe2 O8 S2'
_chemical_formula_sum 'C26 H16 Fe2 O8 S2'
_chemical_formula_weight 632.21
_space_group_crystal_system orthorhombic
_space_group_IT_number 62
_space_group_name_Hall '-P 2ac 2n'
_space_group_name_H-M_alt 'P n m a'
_symmetry_space_group_name_Hall '-P 2ac 2n'
_symmetry_space_group_name_H-M 'P n m a'
_atom_sites_solution_hydrogens geom
_audit_creation_date 2019-06-22
_audit_creation_method
;
Olex2 1.2-alpha
(compiled 2018.07.26 svn.r3523 for OlexSys, GUI svn.r5532)
;
_audit_update_record
;
2019-06-28 deposited with the CCDC.    2019-08-14 downloaded from the CCDC.
;
_cell_angle_alpha 90
_cell_angle_beta 90
_cell_angle_gamma 90
_cell_formula_units_Z 4
_cell_length_a 12.3381(6)
_cell_length_b 19.4322(10)
_cell_length_c 10.9337(8)
_cell_measurement_reflns_used 1771
_cell_measurement_temperature 293(2)
_cell_measurement_theta_max 28.5870
_cell_measurement_theta_min 3.6510
_cell_volume 2621.4(3)
_computing_molecular_graphics 'Olex2 (Dolomanov et al., 2009)'
_computing_publication_material 'Olex2 (Dolomanov et al., 2009)'
_computing_structure_refinement 'ShelXL (Sheldrick, 2015)'
_diffrn_ambient_temperature 293(2)
_diffrn_measured_fraction_theta_full 0.998
_diffrn_measured_fraction_theta_max 0.998
_diffrn_measurement_device_type 'multiwire proportional'
_diffrn_measurement_method 'phi and omega scans'
_diffrn_radiation_monochromator graphite
_diffrn_radiation_type MoK\a
_diffrn_radiation_wavelength 0.71073
_diffrn_reflns_av_R_equivalents 0.0308
_diffrn_reflns_av_unetI/netI 0.0382
_diffrn_reflns_Laue_measured_fraction_full 0.998
_diffrn_reflns_Laue_measured_fraction_max 0.998
_diffrn_reflns_limit_h_max 9
_diffrn_reflns_limit_h_min -15
_diffrn_reflns_limit_k_max 23
_diffrn_reflns_limit_k_min -22
_diffrn_reflns_limit_l_max 13
_diffrn_reflns_limit_l_min -13
_diffrn_reflns_number 7106
_diffrn_reflns_point_group_measured_fraction_full 0.998
_diffrn_reflns_point_group_measured_fraction_max 0.998
_diffrn_reflns_theta_full 25.242
_diffrn_reflns_theta_max 25.999
_diffrn_reflns_theta_min 3.255
_exptl_absorpt_coefficient_mu 1.314
_exptl_absorpt_correction_T_max 0.692
_exptl_absorpt_correction_T_min 0.600
_exptl_absorpt_correction_type multi-scan
_exptl_absorpt_process_details sadabs
_exptl_crystal_colour brown
_exptl_crystal_density_diffrn 1.602
_exptl_crystal_description block
_exptl_crystal_F_000 1280
_exptl_crystal_size_max 0.42
_exptl_crystal_size_mid 0.33
_exptl_crystal_size_min 0.28
_refine_diff_density_max 0.719
_refine_diff_density_min -0.364
_refine_diff_density_rms 0.070
_refine_ls_extinction_method none
_refine_ls_goodness_of_fit_ref 1.092
_refine_ls_hydrogen_treatment constr
_refine_ls_matrix_type full
_refine_ls_number_parameters 181
_refine_ls_number_reflns 2656
_refine_ls_number_restraints 0
_refine_ls_restrained_S_all 1.092
_refine_ls_R_factor_all 0.0730
_refine_ls_R_factor_gt 0.0452
_refine_ls_shift/su_max 0.000
_refine_ls_shift/su_mean 0.000
_refine_ls_structure_factor_coef Fsqd
_refine_ls_weighting_details 'w=1/[\s^2^(Fo^2^)+(0.0338P)^2^+2.5946P] where P=(Fo^2^+2Fc^2^)/3'
_refine_ls_weighting_scheme calc
_refine_ls_wR_factor_gt 0.0935
_refine_ls_wR_factor_ref 0.1058
_reflns_Friedel_coverage 0.000
_reflns_number_gt 1930
_reflns_number_total 2656
_reflns_threshold_expression 'I > 2\s(I)'
_cod_data_source_file c9dt02058f2.cif
_cod_data_source_block 4
_cod_depositor_comments 'Adding full bibliography for 7700838--7700840.cif.'
_cod_database_code 7700839
_shelx_shelxl_version_number 2018/3
_shelx_space_group_comment
;
The symmetry employed for this shelxl refinement is uniquely defined
by the following loop, which should always be used as a source of
symmetry information in preference to the above space-group names.
They are only intended as comments.
;
_olex2_refinement_description
;
1. Fixed Uiso
 At 1.2 times of:
  All C(H) groups, All C(H,H) groups
2.a Secondary CH2 refined with riding coordinates:
 C8(H8A,H8B)
2.b Aromatic/amide H refined with riding coordinates:
 C7(H7), C14(H14), C10(H10), C13(H13), C12(H12), C11(H11)
;
_olex2_submission_special_instructions 'No special instructions were received'

loop_
_space_group_symop_operation_xyz
'x, y, z'
'-x+1/2, -y, z+1/2'
'-x, y+1/2, -z'
'x+1/2, -y+1/2, -z+1/2'
'-x, -y, -z'
'x-1/2, y, -z-1/2'
'x, -y-1/2, z'
'-x-1/2, y-1/2, z-1/2'

loop_
_atom_site_label
_atom_site_type_symbol
_atom_site_fract_x
_atom_site_fract_y
_atom_site_fract_z
_atom_site_U_iso_or_equiv
_atom_site_adp_type
_atom_site_occupancy
_atom_site_site_symmetry_order
_atom_site_calc_flag
_atom_site_refinement_flags_posn
_atom_site_refinement_flags_adp
_atom_site_refinement_flags_occupancy
Fe1 Fe 0.44265(5) 0.250000 0.09073(7) 0.0385(2) Uani 1 2 d S T P
Fe2 Fe 0.45489(5) 0.250000 -0.13628(7) 0.0378(2) Uani 1 2 d S T P
S1 S 0.54427(6) 0.32544(4) -0.01588(8) 0.0345(2) Uani 1 1 d . . .
O5 O 0.76080(18) 0.39221(11) 0.0007(2) 0.0446(6) Uani 1 1 d . . .
O4 O 0.5752(3) 0.250000 0.3121(4) 0.0644(11) Uani 1 2 d S T P
C3 C 0.3449(3) 0.3154(2) 0.1209(4) 0.0588(11) Uani 1 1 d . . .
C7 C 0.8646(3) 0.28524(17) 0.0129(3) 0.0391(8) Uani 1 1 d . . .
H7 H 0.930099 0.308682 0.019004 0.047 Uiso 1 1 calc R . .
C5 C 0.6736(2) 0.28542(15) -0.0044(3) 0.0291(7) Uani 1 1 d . . .
C6 C 0.7692(3) 0.32226(16) 0.0039(3) 0.0327(7) Uani 1 1 d . . .
C8 C 0.8580(3) 0.43293(18) -0.0155(3) 0.0449(9) Uani 1 1 d . . .
H8A H 0.839805 0.474637 -0.059776 0.054 Uiso 1 1 calc R . .
H8B H 0.909286 0.407157 -0.064759 0.054 Uiso 1 1 calc R . .
C14 C 1.0102(3) 0.42584(18) 0.1377(3) 0.0423(8) Uani 1 1 d . . .
H14 H 1.045613 0.394831 0.086741 0.051 Uiso 1 1 calc R . .
C9 C 0.9103(3) 0.45189(17) 0.1029(3) 0.0394(8) Uani 1 1 d . . .
C4 C 0.5198(4) 0.250000 0.2294(6) 0.0486(13) Uani 1 2 d S T P
C10 C 0.8605(3) 0.49794(19) 0.1795(4) 0.0612(12) Uani 1 1 d . . .
H10 H 0.793593 0.516231 0.157834 0.073 Uiso 1 1 calc R . .
C13 C 1.0577(3) 0.44476(19) 0.2456(4) 0.0542(10) Uani 1 1 d . . .
H13 H 1.124577 0.426435 0.267596 0.065 Uiso 1 1 calc R . .
O3 O 0.2814(2) 0.35662(17) 0.1376(4) 0.1020(14) Uani 1 1 d . . .
C12 C 1.0069(4) 0.4906(2) 0.3208(4) 0.0670(13) Uani 1 1 d . . .
H12 H 1.039049 0.503666 0.394194 0.080 Uiso 1 1 calc R . .
C11 C 0.9077(4) 0.5175(2) 0.2876(5) 0.0778(15) Uani 1 1 d . . .
H11 H 0.872904 0.548824 0.338495 0.093 Uiso 1 1 calc R . .
O1 O 0.5968(4) 0.250000 -0.3501(4) 0.0927(16) Uani 1 2 d S T P
C1 C 0.5403(4) 0.250000 -0.2692(6) 0.0553(14) Uani 1 2 d S T P
O2 O 0.3009(2) 0.35743(16) -0.2034(3) 0.0836(10) Uani 1 1 d . . .
C2 C 0.3609(3) 0.3155(2) -0.1773(4) 0.0535(10) Uani 1 1 d . . .

loop_
_atom_site_aniso_label
_atom_site_aniso_U_11
_atom_site_aniso_U_22
_atom_site_aniso_U_33
_atom_site_aniso_U_23
_atom_site_aniso_U_13
_atom_site_aniso_U_12
Fe1 0.0332(4) 0.0347(4) 0.0475(4) 0.000 0.0097(4) 0.000
Fe2 0.0315(4) 0.0375(4) 0.0445(4) 0.000 -0.0062(3) 0.000
S1 0.0307(4) 0.0264(4) 0.0464(5) 0.0013(3) -0.0005(4) 0.0014(3)
O5 0.0368(12) 0.0290(12) 0.0679(18) 0.0059(11) -0.0070(12) -0.0080(10)
O4 0.064(3) 0.077(3) 0.053(3) 0.000 0.001(2) 0.000
C3 0.044(2) 0.046(2) 0.086(3) -0.005(2) 0.015(2) -0.0017(19)
C7 0.0288(16) 0.0407(18) 0.048(2) 0.0014(15) -0.0036(16) -0.0060(14)
C5 0.0263(15) 0.0296(15) 0.0314(17) 0.0009(13) 0.0000(14) 0.0020(13)
C6 0.0317(16) 0.0332(17) 0.0333(18) 0.0031(14) -0.0030(15) -0.0013(14)
C8 0.046(2) 0.0377(19) 0.051(2) 0.0104(16) -0.0038(19) -0.0136(17)
C14 0.0411(19) 0.0380(19) 0.048(2) -0.0022(16) 0.0023(18) -0.0062(16)
C9 0.0376(18) 0.0338(18) 0.047(2) 0.0037(16) 0.0008(17) -0.0100(15)
C4 0.047(3) 0.050(3) 0.049(3) 0.000 0.014(3) 0.000
C10 0.042(2) 0.052(2) 0.090(3) -0.018(2) 0.006(2) -0.0003(19)
C13 0.051(2) 0.057(2) 0.054(2) 0.003(2) -0.008(2) -0.0097(19)
O3 0.0583(19) 0.075(2) 0.173(4) -0.022(2) 0.026(2) 0.0245(18)
C12 0.070(3) 0.083(3) 0.048(3) -0.012(2) 0.004(2) -0.027(3)
C11 0.072(3) 0.077(3) 0.085(4) -0.038(3) 0.025(3) -0.016(3)
O1 0.052(3) 0.165(5) 0.061(3) 0.000 0.010(3) 0.000
C1 0.035(3) 0.082(4) 0.049(3) 0.000 -0.007(3) 0.000
O2 0.072(2) 0.071(2) 0.107(3) 0.0083(19) -0.024(2) 0.0281(17)
C2 0.046(2) 0.050(2) 0.065(3) 0.000(2) -0.010(2) -0.0005(19)

loop_
_atom_type_symbol
_atom_type_description
_atom_type_scat_dispersion_real
_atom_type_scat_dispersion_imag
_atom_type_scat_source
C C 0.0033 0.0016 'International Tables Vol C Tables 4.2.6.8 and 6.1.1.4'
H H 0.0000 0.0000 'International Tables Vol C Tables 4.2.6.8 and 6.1.1.4'
O O 0.0106 0.0060 'International Tables Vol C Tables 4.2.6.8 and 6.1.1.4'
S S 0.1246 0.1234 'International Tables Vol C Tables 4.2.6.8 and 6.1.1.4'
Fe Fe 0.3463 0.8444 'International Tables Vol C Tables 4.2.6.8 and 6.1.1.4'

loop_
_geom_angle_atom_site_label_1
_geom_angle_atom_site_label_2
_geom_angle_atom_site_label_3
_geom_angle
_geom_angle_site_symmetry_1
_geom_angle_site_symmetry_3
S1 Fe1 Fe2 56.63(3) 7_565 .
S1 Fe1 Fe2 56.63(3) . .
S1 Fe1 S1 81.15(5) 7_565 .
C3 Fe1 Fe2 103.06(15) . .
C3 Fe1 Fe2 103.06(15) 7_565 .
C3 Fe1 S1 159.34(16) 7_565 .
C3 Fe1 S1 90.51(13) 7_565 7_565
C3 Fe1 S1 159.34(16) . 7_565
C3 Fe1 S1 90.51(13) . .
C3 Fe1 C3 90.9(2) 7_565 .
C3 Fe1 C4 101.71(19) 7_565 .
C3 Fe1 C4 101.71(19) . .
C4 Fe1 Fe2 144.40(17) . .
C4 Fe1 S1 98.18(13) . .
C4 Fe1 S1 98.18(13) . 7_565
S1 Fe2 Fe1 56.47(3) 7_565 .
S1 Fe2 Fe1 56.47(3) . .
S1 Fe2 S1 80.97(5) . 7_565
C1 Fe2 Fe1 147.53(17) . .
C1 Fe2 S1 100.68(13) . .
C1 Fe2 S1 100.68(13) . 7_565
C2 Fe2 Fe1 102.24(14) . .
C2 Fe2 Fe1 102.25(14) 7_565 .
C2 Fe2 S1 90.05(12) 7_565 7_565
C2 Fe2 S1 158.39(14) . 7_565
C2 Fe2 S1 158.39(14) 7_565 .
C2 Fe2 S1 90.05(12) . .
C2 Fe2 C1 100.28(18) . .
C2 Fe2 C1 100.28(18) 7_565 .
C2 Fe2 C2 91.3(2) . 7_565
Fe1 S1 Fe2 66.89(3) . .
C5 S1 Fe1 100.26(10) . .
C5 S1 Fe2 101.26(10) . .
C6 O5 C8 119.0(3) . .
O3 C3 Fe1 178.4(5) . .
C7 C7 C6 121.34(18) 7_565 .
C5 C5 S1 115.91(10) 7_565 .
C5 C5 C6 121.18(17) 7_565 .
C6 C5 S1 122.9(2) . .
O5 C6 C7 125.8(3) . .
O5 C6 C5 116.7(3) . .
C5 C6 C7 117.5(3) . .
O5 C8 C9 112.8(3) . .
C13 C14 C9 121.4(4) . .
C14 C9 C8 122.2(3) . .
C10 C9 C8 119.8(3) . .
C10 C9 C14 117.9(4) . .
O4 C4 Fe1 175.0(5) . .
C11 C10 C9 121.2(4) . .
C12 C13 C14 119.9(4) . .
C13 C12 C11 119.7(4) . .
C10 C11 C12 119.9(4) . .
O1 C1 Fe2 177.7(5) . .
O2 C2 Fe2 179.9(5) . .

loop_
_geom_bond_atom_site_label_1
_geom_bond_atom_site_label_2
_geom_bond_distance
_geom_bond_site_symmetry_2
Fe1 Fe2 2.4867(10) .
Fe1 S1 2.2538(9) 7_565
Fe1 S1 2.2538(9) .
Fe1 C3 1.783(4) 7_565
Fe1 C3 1.783(4) .
Fe1 C4 1.790(6) .
Fe2 S1 2.2579(10) .
Fe2 S1 2.2579(10) 7_565
Fe2 C1 1.795(6) .
Fe2 C2 1.780(4) 7_565
Fe2 C2 1.780(4) .
S1 C5 1.780(3) .
O5 C6 1.364(4) .
O5 C8 1.448(4) .
O4 C4 1.134(6) .
C3 O3 1.136(4) .
C7 C7 1.370(6) 7_565
C7 C6 1.383(4) .
C5 C5 1.376(6) 7_565
C5 C6 1.383(4) .
C8 C9 1.493(5) .
C14 C9 1.386(5) .
C14 C13 1.367(5) .
C9 C10 1.371(5) .
C10 C11 1.371(6) .
C13 C12 1.365(6) .
C12 C11 1.379(6) .
O1 C1 1.126(7) .
O2 C2 1.137(4) .
